data_2008262
loop_
_publ_author_name
'Dupont, L\'eon'
'Pirotte, Bernard'
'Podona, Tchao'
'Diouf, Ousmane'
'Delarge, Jacques'
'De Tullio, Pascal'

_publ_section_title
;
 4-Ethyl-2,3-dihydro-4<i>H</i>-pyrido[3,2-<i>e</i>]-1,2,4-thiadiazine
 1,1-dioxide and
 4-ethyl-2,3-dihydro-4<i>H</i>-pyrido[4,3-<i>e</i>]-1,2,4-thiadiazine
 1,1-dioxide
;
_journal_issue 3
_journal_name_full 'Acta Crystallographica Section C'
_journal_page_first 461
_journal_page_last 464
_journal_paper_doi 10.1107/S0108270198013894
_journal_volume 55
_journal_year 1999
_chemical_formula_sum 'C8 H11 N3 O2 S'
_chemical_formula_weight 213.26
_chemical_name_systematic
;
 4-ethyl-2,3-dihydro-4H-pyrido[4,3-e]-1,2,4-thiadiazine 1,1-dioxide
;
_space_group_IT_number 14
_symmetry_cell_setting monoclinic
_symmetry_space_group_name_Hall '-P 2yn'
_symmetry_space_group_name_H-M 'P 1 21/n 1'
_audit_creation_method SHELXL-97
_cell_angle_alpha 90.00
_cell_angle_beta 97.841(7)
_cell_angle_gamma 90.00
_cell_formula_units_Z 4
_cell_length_a 8.1628(4)
_cell_length_b 11.6259(8)
_cell_length_c 10.2405(11)
_cell_measurement_reflns_used 32
_cell_measurement_temperature 293(2)
_cell_measurement_theta_max 37.23
_cell_measurement_theta_min 29.96
_cell_volume 962.74(13)
_computing_cell_refinement DIF4
_computing_data_collection 'DIF4 (Stoe & Cie, 1987b)'
_computing_data_reduction 'REDU4 (Stoe & Cie, 1987c)'
_computing_molecular_graphics 'ORTEPIII (Burnett & Johnson, 1996)'
_computing_publication_material SHELXL97
_computing_structure_refinement 'SHELXL97 (Sheldrick, 1997a)'
_computing_structure_solution 'SHELXS97 (Sheldrick, 1997b)'
_diffrn_ambient_temperature 293(2)
_diffrn_measured_fraction_theta_full 0.921
_diffrn_measured_fraction_theta_max 0.922
_diffrn_measurement_device_type 'Stoe-Siemens AED 4-circle diffractometer'
_diffrn_measurement_method \w
_diffrn_radiation_monochromator graphite
_diffrn_radiation_source 'fine-focus sealed tube'
_diffrn_radiation_type CuK\a
_diffrn_radiation_wavelength 1.54180
_diffrn_reflns_av_R_equivalents 0.0381
_diffrn_reflns_av_sigmaI/netI 0.0266
_diffrn_reflns_limit_h_max 9
_diffrn_reflns_limit_h_min -9
_diffrn_reflns_limit_k_max 0
_diffrn_reflns_limit_k_min -13
_diffrn_reflns_limit_l_max 12
_diffrn_reflns_limit_l_min 0
_diffrn_reflns_number 1803
_diffrn_reflns_theta_full 68.01
_diffrn_reflns_theta_max 68.01
_diffrn_reflns_theta_min 5.79
_diffrn_standards_decay_% 2.6
_diffrn_standards_interval_time '60 min'
_diffrn_standards_number 2
_exptl_absorpt_coefficient_mu 2.835
_exptl_absorpt_correction_T_max 0.520
_exptl_absorpt_correction_T_min 0.324
_exptl_absorpt_correction_type 'semi-empirical, \y scan (Stoe & Cie, 1987c)'
_exptl_crystal_colour colourless
_exptl_crystal_density_diffrn 1.471
_exptl_crystal_density_method 'not measured'
_exptl_crystal_description prismatic
_exptl_crystal_F_000 448
_exptl_crystal_size_max 0.46
_exptl_crystal_size_mid 0.42
_exptl_crystal_size_min 0.38
_refine_diff_density_max 0.215
_refine_diff_density_min -0.265
_refine_ls_extinction_coef 0.0260(14)
_refine_ls_extinction_method 'SHELXL97 (Sheldrick, 1997a)'
_refine_ls_goodness_of_fit_ref 1.060
_refine_ls_hydrogen_treatment mixed
_refine_ls_matrix_type full
_refine_ls_number_parameters 132
_refine_ls_number_reflns 1707
_refine_ls_number_restraints 0
_refine_ls_restrained_S_all 1.060
_refine_ls_R_factor_all 0.0463
_refine_ls_R_factor_gt 0.0382
_refine_ls_shift/su_max 0.000
_refine_ls_shift/su_mean 0.000
_refine_ls_structure_factor_coef Fsqd
_refine_ls_weighting_details 'w = 1/[\s^2^(Fo^2^)+(0.0469P)^2^+0.5899P] where P=(Fo^2^+2Fc^2^)/3'
_refine_ls_weighting_scheme calc
_refine_ls_wR_factor_ref 0.1064
_reflns_number_gt 1387
_reflns_number_total 1707
_reflns_threshold_expression I>2\s(I)
_cod_data_source_file gs1021.cif
_cod_data_source_block 2
_cod_depositor_comments
;
The following automatic conversions were performed:

'_refine_ls_weighting_scheme' value 'calc w =
1/[\s^2^(Fo^2^)+(0.0469P)^2^+0.5899P] where P=(Fo^2^+2Fc^2^)/3' was
changed to 'calc'. New tag '_refine_ls_weighting_details' was
created. The value of the new tag was set to 'w =
1/[\s^2^(Fo^2^)+(0.0469P)^2^+0.5899P] where P=(Fo^2^+2Fc^2^)/3'.

Automatic conversion script
Id: cif_fix_values 3143 2015-03-26 13:38:13Z robertas 
;
_cod_original_sg_symbol_H-M 'P 21/n'
_cod_database_code 2008262

loop_
_symmetry_equiv_pos_as_xyz
'x, y, z'
'-x+1/2, y+1/2, -z+1/2'
'-x, -y, -z'
'x-1/2, -y-1/2, z-1/2'

loop_
_atom_site_label
_atom_site_fract_x
_atom_site_fract_y
_atom_site_fract_z
_atom_site_U_iso_or_equiv
_atom_site_adp_type
_atom_site_calc_flag
_atom_site_refinement_flags
_atom_site_occupancy
_atom_site_disorder_assembly
_atom_site_disorder_group
_atom_site_type_symbol
S1 0.10972(7) 0.83708(5) 0.45879(6) 0.0424(2) Uani d . 1 . . S
O1 -0.0357(2) 0.82737(19) 0.36454(19) 0.0612(6) Uani d . 1 . . O
O2 0.0975(2) 0.88891(16) 0.58352(17) 0.0549(5) Uani d . 1 . . O
N2 0.1875(3) 0.70919(19) 0.4866(2) 0.0482(5) Uani d . 1 . . N
H2 0.182(4) 0.676(3) 0.423(3) 0.058 Uiso d . 1 . . H
C3 0.3488(3) 0.7137(2) 0.5623(3) 0.0507(6) Uani d . 1 . . C
H3A 0.3862 0.6358 0.5831 0.061 Uiso calc R 1 . . H
H3B 0.3410 0.7529 0.6448 0.061 Uiso calc R 1 . . H
N4 0.4720(2) 0.77219(18) 0.4949(2) 0.0464(5) Uani d . 1 . . N
C5 0.4299(3) 0.86057(19) 0.4111(2) 0.0388(5) Uani d . 1 . . C
C6 0.5442(3) 0.9170(2) 0.3419(3) 0.0500(6) Uani d . 1 . . C
H6 0.6542 0.8935 0.3520 0.060 Uiso calc R 1 . . H
C7 0.4927(4) 1.0066(2) 0.2597(3) 0.0551(7) Uani d . 1 . . C
H7 0.5722 1.0419 0.2165 0.066 Uiso calc R 1 . . H
N8 0.3390(3) 1.04780(19) 0.2359(2) 0.0534(6) Uani d . 1 . . N
C9 0.2288(3) 0.9947(2) 0.2995(2) 0.0453(6) Uani d . 1 . . C
H9 0.1199 1.0203 0.2850 0.054 Uiso calc R 1 . . H
C10 0.2661(3) 0.90383(19) 0.3859(2) 0.0367(5) Uani d . 1 . . C
C11 0.6431(3) 0.7332(2) 0.5300(3) 0.0531(7) Uani d . 1 . . C
H11A 0.6599 0.7098 0.6218 0.064 Uiso calc R 1 . . H
H11B 0.7176 0.7966 0.5200 0.064 Uiso calc R 1 . . H
C12 0.6839(4) 0.6343(3) 0.4458(3) 0.0704(9) Uani d . 1 . . C
H12A 0.7949 0.6090 0.4745 0.106 Uiso calc R 1 . . H
H12B 0.6745 0.6586 0.3555 0.106 Uiso calc R 1 . . H
H12C 0.6084 0.5722 0.4536 0.106 Uiso calc R 1 . . H

loop_
_atom_site_aniso_label
_atom_site_aniso_U_11
_atom_site_aniso_U_22
_atom_site_aniso_U_33
_atom_site_aniso_U_12
_atom_site_aniso_U_13
_atom_site_aniso_U_23
S1 0.0394(3) 0.0486(4) 0.0405(4) -0.0022(3) 0.0099(2) -0.0049(3)
O1 0.0395(9) 0.0807(14) 0.0612(12) -0.0095(9) -0.0009(8) -0.0048(10)
O2 0.0655(12) 0.0594(11) 0.0430(10) 0.0065(9) 0.0192(9) -0.0082(8)
N2 0.0553(13) 0.0434(12) 0.0478(12) -0.0071(10) 0.0138(10) -0.0052(9)
C3 0.0615(16) 0.0452(14) 0.0472(14) 0.0065(12) 0.0144(12) 0.0085(11)
N4 0.0436(12) 0.0465(12) 0.0493(11) 0.0037(9) 0.0075(9) 0.0096(9)
C5 0.0419(12) 0.0368(12) 0.0375(12) -0.0002(9) 0.0048(9) -0.0023(9)
C6 0.0422(13) 0.0514(15) 0.0579(16) -0.0013(11) 0.0121(11) 0.0049(12)
C7 0.0596(17) 0.0523(16) 0.0565(16) -0.0057(13) 0.0189(13) 0.0078(13)
N8 0.0657(15) 0.0460(13) 0.0497(12) 0.0012(10) 0.0125(11) 0.0088(10)
C9 0.0502(14) 0.0427(13) 0.0425(12) 0.0064(11) 0.0050(10) -0.0007(10)
C10 0.0388(12) 0.0375(12) 0.0341(11) -0.0015(9) 0.0060(9) -0.0038(9)
C11 0.0503(15) 0.0568(16) 0.0510(15) 0.0108(12) 0.0030(12) 0.0048(12)
C12 0.072(2) 0.0631(19) 0.079(2) 0.0133(16) 0.0224(17) -0.0007(16)

loop_
_atom_type_symbol
_atom_type_description
_atom_type_scat_dispersion_real
_atom_type_scat_dispersion_imag
_atom_type_scat_source
C C 0.0181 0.0091 'International Tables Vol C Tables 4.2.6.8 and 6.1.1.4'
H H 0.0000 0.0000 'International Tables Vol C Tables 4.2.6.8 and 6.1.1.4'
N N 0.0311 0.0180 'International Tables Vol C Tables 4.2.6.8 and 6.1.1.4'
O O 0.0492 0.0322 'International Tables Vol C Tables 4.2.6.8 and 6.1.1.4'
S S 0.3331 0.5567 'International Tables Vol C Tables 4.2.6.8 and 6.1.1.4'

loop_
_geom_angle_atom_site_label_1
_geom_angle_atom_site_label_2
_geom_angle_atom_site_label_3
_geom_angle
_geom_angle_publ_flag
O2 S1 O1 119.00(12) no
O2 S1 N2 107.60(12) no
O1 S1 N2 108.34(13) no
O2 S1 C10 109.81(11) no
O1 S1 C10 109.57(11) no
N2 S1 C10 100.97(11) yes
C3 N2 S1 111.66(17) yes
C3 N2 H2 115(2) yes
S1 N2 H2 110(2) yes
N2 C3 N4 113.7(2) yes
N2 C3 H3A 108.8 ?
N4 C3 H3A 108.8 ?
N2 C3 H3B 108.8 ?
N4 C3 H3B 108.8 ?
H3A C3 H3B 107.7 ?
C5 N4 C3 121.4(2) yes
C5 N4 C11 122.9(2) yes
C3 N4 C11 115.7(2) yes
N4 C5 C6 122.9(2) no
N4 C5 C10 122.5(2) no
C6 C5 C10 114.6(2) no
C7 C6 C5 119.6(2) no
C7 C6 H6 120.2 ?
C5 C6 H6 120.2 ?
N8 C7 C6 126.0(3) no
N8 C7 H7 117.0 ?
C6 C7 H7 117.0 ?
C9 N8 C7 115.2(2) no
N8 C9 C10 124.1(2) no
N8 C9 H9 117.9 ?
C10 C9 H9 117.9 ?
C9 C10 C5 120.4(2) no
C9 C10 S1 120.13(18) no
C5 C10 S1 119.37(18) no
N4 C11 C12 112.0(2) yes
N4 C11 H11A 109.2 ?
C12 C11 H11A 109.2 ?
N4 C11 H11B 109.2 ?
C12 C11 H11B 109.2 ?
H11A C11 H11B 107.9 ?
C11 C12 H12A 109.5 ?
C11 C12 H12B 109.5 ?
H12A C12 H12B 109.5 ?
C11 C12 H12C 109.5 ?
H12A C12 H12C 109.5 ?
H12B C12 H12C 109.5 ?

loop_
_geom_bond_atom_site_label_1
_geom_bond_atom_site_label_2
_geom_bond_site_symmetry_2
_geom_bond_distance
_geom_bond_publ_flag
S1 O2 . 1.4280(18) no
S1 O1 . 1.4283(19) no
S1 N2 . 1.627(2) yes
S1 C10 . 1.746(2) no
N2 C3 . 1.435(3) yes
N2 H2 . 0.75(3) yes
C3 N4 . 1.463(3) yes
C3 H3A . 0.9700 ?
C3 H3B . 0.9700 ?
N4 C5 . 1.353(3) yes
N4 C11 . 1.465(3) yes
C5 C6 . 1.409(3) no
C5 C10 . 1.418(3) no
C6 C7 . 1.369(4) no
C6 H6 . 0.9300 ?
C7 N8 . 1.334(4) no
C7 H7 . 0.9300 ?
N8 C9 . 1.333(3) no
C9 C10 . 1.385(3) no
C9 H9 . 0.9300 ?
C11 C12 . 1.502(4) no
C11 H11A . 0.9700 ?
C11 H11B . 0.9700 ?
C12 H12A . 0.9600 ?
C12 H12B . 0.9600 ?
C12 H12C . 0.9600 ?

loop_
_geom_hbond_atom_site_label_D
_geom_hbond_atom_site_label_H
_geom_hbond_atom_site_label_A
_geom_hbond_site_symmetry_A
_geom_hbond_distance_DH
_geom_hbond_distance_HA
_geom_hbond_distance_DA
_geom_hbond_angle_DHA
N2 H2 N8 2_545 0.75(3) 2.20(3) 2.937(3) 168(3)

loop_
_geom_torsion_atom_site_label_1
_geom_torsion_atom_site_label_2
_geom_torsion_atom_site_label_3
_geom_torsion_atom_site_label_4
_geom_torsion
_geom_torsion_publ_flag
O2 S1 N2 C3 -60.3(2) no
O1 S1 N2 C3 169.84(17) no
C10 S1 N2 C3 54.77(19) yes
S1 N2 C3 N4 -63.6(3) yes
N2 C3 N4 C5 32.5(3) yes
N2 C3 N4 C11 -150.9(2) yes
C3 N4 C5 C6 -178.3(2) no
C11 N4 C5 C6 5.3(4) no
C3 N4 C5 C10 1.7(4) yes
C11 N4 C5 C10 -174.7(2) no
N4 C5 C6 C7 -179.4(2) no
C10 C5 C6 C7 0.7(4) no
C5 C6 C7 N8 -0.6(4) no
C6 C7 N8 C9 -0.1(4) no
C7 N8 C9 C10 0.6(4) no
N8 C9 C10 C5 -0.5(4) no
N8 C9 C10 S1 -177.4(2) no
N4 C5 C10 C9 179.8(2) no
C6 C5 C10 C9 -0.2(3) no
N4 C5 C10 S1 -3.2(3) no
C6 C5 C10 S1 176.78(18) no
O2 S1 C10 C9 -93.0(2) no
O1 S1 C10 C9 39.4(2) no
N2 S1 C10 C9 153.56(19) no
O2 S1 C10 C5 90.0(2) no
O1 S1 C10 C5 -137.57(19) no
N2 S1 C10 C5 -23.4(2) no
C5 N4 C11 C12 -95.3(3) no
C3 N4 C11 C12 88.2(3) no

loop_
_cod_related_entry_id
_cod_related_entry_database
_cod_related_entry_code
1 ChemSpider 8784002
